data_7043762
loop_
_publ_author_name
'Bru\~na, Sonia'
'Gonzalez Vadillo, Ana Maria'
'Ferr\'andez, Marta'
'Perles, Josefina'
'Montero-Campillo, M. Merced'
'Otilia, M\'o'
'CUADRADO, ISABEL'

_publ_section_title
;
 Formation of Unexpected Silicon- and Disiloxane-Bridged Multiferrocenyl
 Derivatives Bearing Si-O-CH=CH2 and Si-(CH2)2C(CH3)3 Substituents via
 Cleavage of Tetrahydrofuran and Trapping of its Ring Fragments
;
_journal_name_full 'Dalton Trans.'
_journal_paper_doi 10.1039/C7DT02286G
_journal_year 2017
_chemical_formula_sum 'C52 H48 Fe5 O2 Si2'
_chemical_formula_weight 1040.33
_chemical_name_common F3C56Cl
_space_group_crystal_system triclinic
_space_group_IT_number 2
_space_group_name_Hall '-P 1'
_space_group_name_H-M_alt 'P -1'
_symmetry_space_group_name_Hall '-P 1'
_symmetry_space_group_name_H-M 'P -1'
_atom_sites_solution_hydrogens geom
_atom_sites_solution_primary direct
_atom_sites_solution_secondary difmap
_audit_update_record
;
2017-06-16 deposited with the CCDC.
2017-07-24 downloaded from the CCDC.
;
_cell_angle_alpha 92.680(5)
_cell_angle_beta 90.194(5)
_cell_angle_gamma 90.255(5)
_cell_formula_units_Z 2
_cell_length_a 11.0387(15)
_cell_length_b 11.4508(14)
_cell_length_c 17.549(2)
_cell_measurement_reflns_used 5648
_cell_measurement_temperature 296.(2)
_cell_measurement_theta_max 23.6718
_cell_measurement_theta_min 2.5702
_cell_volume 2215.8(5)
_computing_cell_refinement 'SAINT V7.68A (Bruker AXS, 2009)'
_computing_data_collection 'Bruker Instrument Service v2010.9.0.0'
_computing_data_reduction 'SAINT V7.68A (Bruker AXS, 2009)'
_computing_structure_refinement 'SHELXL-97 (Sheldrick, 2008)'
_computing_structure_solution 'SHELXS-97 (Sheldrick, 2008)'
_diffrn_ambient_temperature 296.(2)
_diffrn_detector_area_resol_mean 8.3333
_diffrn_measured_fraction_theta_full 0.981
_diffrn_measured_fraction_theta_max 0.981
_diffrn_measurement_device_type 'Bruker Kappa Apex II'
_diffrn_radiation_wavelength 0.71073
_diffrn_reflns_av_R_equivalents 0.0622
_diffrn_reflns_av_sigmaI/netI 0.0692
_diffrn_reflns_limit_h_max 13
_diffrn_reflns_limit_h_min -13
_diffrn_reflns_limit_k_max 11
_diffrn_reflns_limit_k_min -13
_diffrn_reflns_limit_l_max 21
_diffrn_reflns_limit_l_min -21
_diffrn_reflns_number 25839
_diffrn_reflns_theta_full 25.35
_diffrn_reflns_theta_max 25.35
_diffrn_reflns_theta_min 1.78
_exptl_absorpt_coefficient_mu 1.694
_exptl_absorpt_correction_T_max 0.80
_exptl_absorpt_correction_T_min 0.60
_exptl_absorpt_correction_type multi-scan
_exptl_absorpt_process_details sadabs
_exptl_crystal_colour 'clear orange'
_exptl_crystal_density_diffrn 1.559
_exptl_crystal_density_method 'not measured'
_exptl_crystal_description prismatic
_exptl_crystal_F_000 1068
_exptl_crystal_size_max 0.210
_exptl_crystal_size_mid 0.200
_exptl_crystal_size_min 0.140
_refine_diff_density_max 0.864
_refine_diff_density_min -1.102
_refine_ls_extinction_method none
_refine_ls_goodness_of_fit_ref 1.080
_refine_ls_hydrogen_treatment constr
_refine_ls_matrix_type full
_refine_ls_number_parameters 550
_refine_ls_number_reflns 7946
_refine_ls_number_restraints 0
_refine_ls_restrained_S_all 1.080
_refine_ls_R_factor_all 0.0914
_refine_ls_R_factor_gt 0.0536
_refine_ls_shift/su_max 0.000
_refine_ls_shift/su_mean 0.000
_refine_ls_structure_factor_coef Fsqd
_refine_ls_weighting_details 'calc w=1/[\s^2^(Fo^2^)+(0.0985P)^2^+0.0000P] where P=(Fo^2^+2Fc^2^)/3'
_refine_ls_weighting_scheme calc
_refine_ls_wR_factor_gt 0.1288
_refine_ls_wR_factor_ref 0.1714
_reflns_number_gt 5464
_reflns_number_total 7946
_reflns_threshold_expression >2sigma(I)
_cod_data_source_file c7dt02286g2.cif
_cod_data_source_block C9_00678
_cod_database_code 7043762

loop_
_space_group_symop_operation_xyz
'x, y, z'
'-x, -y, -z'

loop_
_atom_site_type_symbol
_atom_site_label
_atom_site_fract_x
_atom_site_fract_y
_atom_site_fract_z
_atom_site_U_iso_or_equiv
_atom_site_adp_type
_atom_site_calc_flag
_atom_site_refinement_flags
_atom_site_occupancy
C C1 0.4621(4) 0.2980(4) 0.1370(3) 0.0335(11) Uani d . 1
C C2 0.5640(5) 0.3063(5) 0.1897(3) 0.0460(14) Uani d . 1
H H2 0.5595 0.3289 0.2412 0.055 Uiso calc R 1
C C3 0.6695(5) 0.2751(5) 0.1505(4) 0.0564(17) Uani d . 1
H H3 0.7471 0.2748 0.1713 0.068 Uiso calc R 1
C C4 0.6392(5) 0.2443(6) 0.0749(4) 0.0560(16) Uani d . 1
H H4 0.6928 0.2183 0.037 0.067 Uiso calc R 1
C C5 0.5129(5) 0.2595(5) 0.0657(3) 0.0394(12) Uani d . 1
H H5 0.47 0.2464 0.0204 0.047 Uiso calc R 1
C C6 0.4272(8) 0.0171(6) 0.1793(6) 0.084(3) Uani d . 1
H H6 0.3449 0.0295 0.1873 0.101 Uiso calc R 1
C C7 0.5224(12) 0.0334(6) 0.2338(4) 0.094(3) Uani d . 1
H H7 0.513 0.0595 0.2844 0.113 Uiso calc R 1
C C8 0.6295(8) 0.0043(6) 0.1998(5) 0.078(2) Uani d . 1
H H8 0.7053 0.0056 0.2231 0.094 Uiso calc R 1
C C9 0.6056(8) -0.0272(6) 0.1250(5) 0.076(2) Uani d . 1
H H9 0.6632 -0.0494 0.0887 0.091 Uiso calc R 1
C C10 0.4820(8) -0.0208(5) 0.1119(5) 0.075(2) Uani d . 1
H H10 0.4428 -0.0389 0.0658 0.09 Uiso calc R 1
C C11 0.1951(4) 0.2653(4) 0.0920(3) 0.0332(11) Uani d . 1
C C12 0.2092(5) 0.1613(5) 0.0449(3) 0.0431(13) Uani d . 1
H H12 0.2789 0.1161 0.0416 0.052 Uiso calc R 1
C C13 0.1004(6) 0.1376(6) 0.0039(3) 0.0552(16) Uani d . 1
H H13 0.0868 0.0751 -0.0309 0.066 Uiso calc R 1
C C14 0.0171(6) 0.2251(6) 0.0250(4) 0.0599(17) Uani d . 1
H H14 -0.0619 0.2308 0.0069 0.072 Uiso calc R 1
C C15 0.0740(5) 0.3028(5) 0.0784(3) 0.0451(14) Uani d . 1
H H15 0.0381 0.3688 0.1014 0.054 Uiso calc R 1
C C16 0.2909(6) 0.4220(5) -0.0533(3) 0.0497(15) Uani d . 1
H H16 0.3544 0.4527 -0.0236 0.06 Uiso calc R 1
C C17 0.2978(6) 0.3233(5) -0.1034(3) 0.0536(16) Uani d . 1
H H17 0.3663 0.2779 -0.1127 0.064 Uiso calc R 1
C C18 0.1834(8) 0.3047(7) -0.1369(3) 0.071(2) Uani d . 1
H H18 0.1617 0.2449 -0.1721 0.085 Uiso calc R 1
C C19 0.1068(7) 0.3950(8) -0.1068(4) 0.082(2) Uani d . 1
H H19 0.0256 0.4051 -0.1192 0.099 Uiso calc R 1
C C20 0.1751(7) 0.4663(6) -0.0551(4) 0.0644(18) Uani d . 1
H H20 0.1472 0.5317 -0.0272 0.077 Uiso calc R 1
C C21 0.2898(4) 0.4973(4) 0.1589(3) 0.0318(11) Uani d . 1
C C22 0.3724(5) 0.5729(5) 0.1218(3) 0.0422(13) Uani d . 1
H H22 0.4427 0.5486 0.0968 0.051 Uiso calc R 1
C C23 0.3317(6) 0.6893(5) 0.1287(3) 0.0509(15) Uani d . 1
H H23 0.37 0.7542 0.1095 0.061 Uiso calc R 1
C C24 0.2230(6) 0.6894(5) 0.1697(3) 0.0516(15) Uani d . 1
H H24 0.1762 0.7549 0.1818 0.062 Uiso calc R 1
C C25 0.1957(5) 0.5726(4) 0.1899(3) 0.0407(13) Uani d . 1
H H25 0.1292 0.5493 0.218 0.049 Uiso calc R 1
C C26 0.4382(9) 0.5510(7) 0.3233(4) 0.078(2) Uani d . 1
H H26 0.4354 0.4721 0.3337 0.093 Uiso calc R 1
C C27 0.5253(6) 0.6050(6) 0.2831(4) 0.0631(18) Uani d . 1
H H27 0.5921 0.5682 0.2607 0.076 Uiso calc R 1
C C28 0.5000(7) 0.7219(6) 0.2804(4) 0.071(2) Uani d . 1
H H28 0.5472 0.7765 0.2563 0.085 Uiso calc R 1
C C29 0.3941(9) 0.7454(7) 0.3188(4) 0.082(2) Uani d . 1
H H29 0.3573 0.8181 0.3251 0.098 Uiso calc R 1
C C30 0.3507(8) 0.6387(10) 0.3471(4) 0.093(3) Uani d . 1
H H30 0.2805 0.6277 0.3751 0.111 Uiso calc R 1
C C31 0.0548(5) 0.3705(4) 0.3137(3) 0.0361(12) Uani d . 1
C C32 0.0315(5) 0.4727(5) 0.3626(3) 0.0414(13) Uani d . 1
H H32 0.0791 0.4986 0.4039 0.05 Uiso calc R 1
C C33 -0.0758(5) 0.5272(5) 0.3376(4) 0.0522(15) Uani d . 1
H H33 -0.1097 0.595 0.3594 0.063 Uiso calc R 1
C C34 -0.1218(5) 0.4620(5) 0.2749(3) 0.0497(15) Uani d . 1
H H34 -0.1919 0.4784 0.2479 0.06 Uiso calc R 1
C C35 -0.0429(5) 0.3660(5) 0.2593(3) 0.0412(13) Uani d . 1
H H35 -0.0529 0.3092 0.2202 0.049 Uiso calc R 1
C C36 -0.1102(8) 0.2047(6) 0.4184(5) 0.073(2) Uani d . 1
H H36 -0.0473 0.1509 0.4168 0.088 Uiso calc R 1
C C37 -0.1232(6) 0.2940(6) 0.4728(4) 0.0596(17) Uani d . 1
H H37 -0.0717 0.3106 0.5139 0.071 Uiso calc R 1
C C38 -0.2269(7) 0.3547(6) 0.4552(4) 0.0666(19) Uani d . 1
H H38 -0.2576 0.4198 0.4822 0.08 Uiso calc R 1
C C39 -0.2775(7) 0.2997(10) 0.3891(5) 0.092(3) Uani d . 1
H H39 -0.3481 0.3219 0.3647 0.11 Uiso calc R 1
C C40 -0.2037(11) 0.2066(8) 0.3667(5) 0.093(3) Uani d . 1
H H40 -0.2154 0.1552 0.3247 0.111 Uiso calc R 1
C C41 0.2706(4) 0.2805(4) 0.4043(3) 0.0346(12) Uani d . 1
C C42 0.3943(5) 0.2456(5) 0.4136(3) 0.0450(14) Uani d . 1
H H42 0.4399 0.2044 0.3769 0.054 Uiso calc R 1
C C43 0.4360(6) 0.2832(6) 0.4866(3) 0.0535(16) Uani d . 1
H H43 0.5135 0.2718 0.5058 0.064 Uiso calc R 1
C C44 0.3419(6) 0.3401(5) 0.5252(3) 0.0524(15) Uani d . 1
H H44 0.3453 0.3727 0.5747 0.063 Uiso calc R 1
C C45 0.2401(5) 0.3397(5) 0.4761(3) 0.0447(14) Uani d . 1
H H45 0.1652 0.3724 0.4881 0.054 Uiso calc R 1
C C46 0.1837(8) 0.0302(7) 0.4797(5) 0.080(2) Uani d . 1
H H46 0.135 0.0137 0.4371 0.096 Uiso calc R 1
C C47 0.3045(9) -0.0026(7) 0.4889(6) 0.094(3) Uani d . 1
H H47 0.3502 -0.046 0.4534 0.113 Uiso calc R 1
C C48 0.3450(8) 0.0405(8) 0.5600(6) 0.092(3) Uani d . 1
H H48 0.4221 0.0306 0.58 0.11 Uiso calc R 1
C C49 0.2515(9) 0.1004(8) 0.5957(5) 0.087(3) Uani d . 1
H H49 0.255 0.1389 0.6435 0.104 Uiso calc R 1
C C50 0.1501(7) 0.0929(7) 0.5471(5) 0.080(2) Uani d . 1
H H50 0.0739 0.124 0.5576 0.096 Uiso calc R 1
C C51 0.0825(6) 0.0789(5) 0.2411(4) 0.0554(16) Uani d . 1
H H51 0.0906 0.1151 0.195 0.066 Uiso calc R 1
C C52 0.0245(8) -0.0193(7) 0.2411(5) 0.099(3) Uani d . 1
H H52A 0.015 -0.0575 0.2863 0.119 Uiso calc R 1
H H52B -0.0077 -0.0518 0.1958 0.119 Uiso calc R 1
Fe Fe1 0.54845(7) 0.13966(6) 0.14613(4) 0.0385(2) Uani d . 1
Fe Fe2 0.16778(7) 0.29858(7) -0.02081(4) 0.0377(2) Uani d . 1
Fe Fe3 0.35979(7) 0.62537(6) 0.23322(4) 0.0384(2) Uani d . 1
Fe Fe4 -0.10950(6) 0.35814(6) 0.36634(4) 0.0366(2) Uani d . 1
Fe Fe5 0.29176(7) 0.17383(7) 0.49501(4) 0.0428(2) Uani d . 1
O O1 0.2730(3) 0.2911(3) 0.24609(18) 0.0366(8) Uani d . 1
O O2 0.1318(3) 0.1318(3) 0.3036(2) 0.0448(9) Uani d . 1
Si Si1 0.30362(12) 0.33650(11) 0.16111(7) 0.0284(3) Uani d . 1
Si Si2 0.18226(12) 0.26746(12) 0.31584(7) 0.0313(3) Uani d . 1

loop_
_atom_site_aniso_label
_atom_site_aniso_U_11
_atom_site_aniso_U_22
_atom_site_aniso_U_33
_atom_site_aniso_U_12
_atom_site_aniso_U_13
_atom_site_aniso_U_23
C1 0.034(3) 0.031(3) 0.035(3) 0.003(2) 0.002(2) 0.001(2)
C2 0.053(4) 0.038(3) 0.047(3) 0.004(3) -0.010(3) -0.009(3)
C3 0.032(3) 0.049(4) 0.088(5) 0.005(3) -0.006(3) -0.003(3)
C4 0.036(3) 0.062(4) 0.071(4) 0.015(3) 0.019(3) 0.014(3)
C5 0.038(3) 0.046(3) 0.035(3) 0.008(2) 0.008(2) 0.008(2)
C6 0.076(5) 0.047(4) 0.133(8) 0.014(4) 0.037(6) 0.039(5)
C7 0.191(11) 0.043(4) 0.048(4) 0.027(5) 0.025(6) 0.015(3)
C8 0.107(7) 0.047(4) 0.081(6) 0.026(4) -0.032(5) 0.006(4)
C9 0.092(6) 0.051(4) 0.084(6) 0.026(4) 0.018(5) -0.004(4)
C10 0.105(7) 0.036(4) 0.085(6) -0.006(4) -0.032(5) 0.005(3)
C11 0.034(3) 0.036(3) 0.030(3) -0.001(2) 0.005(2) 0.008(2)
C12 0.048(3) 0.039(3) 0.042(3) 0.000(3) -0.002(3) 0.006(2)
C13 0.066(4) 0.052(4) 0.047(4) -0.022(3) -0.006(3) 0.001(3)
C14 0.036(3) 0.091(5) 0.053(4) -0.007(3) -0.005(3) 0.008(3)
C15 0.037(3) 0.058(4) 0.041(3) 0.009(3) 0.008(2) 0.007(3)
C16 0.049(4) 0.053(4) 0.048(3) -0.013(3) 0.004(3) 0.007(3)
C17 0.061(4) 0.059(4) 0.041(3) 0.008(3) 0.017(3) 0.011(3)
C18 0.101(6) 0.080(5) 0.031(3) -0.031(5) -0.005(4) 0.012(3)
C19 0.065(5) 0.119(7) 0.067(5) 0.006(5) -0.018(4) 0.055(5)
C20 0.079(5) 0.048(4) 0.069(5) 0.020(3) 0.009(4) 0.022(3)
C21 0.034(3) 0.035(3) 0.027(3) 0.006(2) 0.001(2) 0.003(2)
C22 0.051(3) 0.044(3) 0.031(3) -0.004(3) 0.007(2) 0.001(2)
C23 0.070(4) 0.036(3) 0.047(3) -0.003(3) -0.005(3) 0.011(3)
C24 0.062(4) 0.037(3) 0.056(4) 0.009(3) -0.011(3) 0.002(3)
C25 0.033(3) 0.043(3) 0.046(3) 0.009(2) -0.003(2) 0.001(2)
C26 0.122(7) 0.064(5) 0.048(4) -0.023(5) -0.036(4) 0.015(4)
C27 0.056(4) 0.067(5) 0.066(4) -0.006(3) -0.017(3) 0.001(4)
C28 0.084(6) 0.062(5) 0.066(5) -0.026(4) -0.013(4) -0.001(4)
C29 0.112(7) 0.065(5) 0.065(5) 0.004(5) -0.009(5) -0.031(4)
C30 0.074(5) 0.174(10) 0.029(4) -0.035(6) 0.009(3) -0.013(5)
C31 0.035(3) 0.040(3) 0.035(3) 0.000(2) 0.007(2) 0.010(2)
C32 0.039(3) 0.040(3) 0.046(3) -0.003(2) 0.002(2) 0.007(2)
C33 0.048(4) 0.040(3) 0.070(4) 0.008(3) 0.013(3) 0.014(3)
C34 0.036(3) 0.070(4) 0.045(3) 0.005(3) 0.005(3) 0.024(3)
C35 0.034(3) 0.060(4) 0.030(3) 0.003(3) 0.002(2) 0.011(2)
C36 0.089(6) 0.045(4) 0.088(6) 0.014(4) 0.053(5) 0.023(4)
C37 0.057(4) 0.074(5) 0.049(4) -0.001(3) 0.004(3) 0.019(3)
C38 0.071(5) 0.067(4) 0.063(4) 0.016(4) 0.038(4) 0.016(4)
C39 0.043(4) 0.164(9) 0.072(6) -0.043(5) -0.006(4) 0.058(6)
C40 0.124(8) 0.086(6) 0.066(5) -0.069(6) 0.035(6) -0.021(5)
C41 0.034(3) 0.039(3) 0.032(3) 0.000(2) 0.005(2) 0.008(2)
C42 0.034(3) 0.060(4) 0.041(3) 0.007(3) 0.006(2) 0.011(3)
C43 0.041(3) 0.070(4) 0.051(4) -0.016(3) -0.015(3) 0.022(3)
C44 0.065(4) 0.057(4) 0.035(3) -0.001(3) -0.009(3) 0.003(3)
C45 0.048(3) 0.053(3) 0.033(3) 0.004(3) -0.001(3) 0.006(2)
C46 0.089(6) 0.064(5) 0.091(6) -0.037(4) -0.027(5) 0.044(4)
C47 0.102(7) 0.054(5) 0.127(8) 0.005(5) 0.025(6) 0.025(5)
C48 0.077(6) 0.101(7) 0.104(7) -0.011(5) -0.024(5) 0.071(6)
C49 0.102(7) 0.101(7) 0.061(5) -0.018(6) 0.001(5) 0.040(4)
C50 0.056(5) 0.092(6) 0.097(6) -0.008(4) 0.015(4) 0.056(5)
C51 0.056(4) 0.052(4) 0.058(4) -0.003(3) 0.004(3) -0.001(3)
C52 0.121(8) 0.080(6) 0.094(6) -0.038(5) -0.004(5) -0.013(5)
Fe1 0.0408(5) 0.0357(4) 0.0392(4) 0.0126(3) 0.0001(3) 0.0019(3)
Fe2 0.0353(4) 0.0452(5) 0.0330(4) 0.0025(3) -0.0019(3) 0.0067(3)
Fe3 0.0454(5) 0.0353(4) 0.0343(4) 0.0003(3) 0.0014(3) -0.0010(3)
Fe4 0.0321(4) 0.0426(4) 0.0358(4) 0.0017(3) 0.0074(3) 0.0070(3)
Fe5 0.0374(5) 0.0519(5) 0.0405(5) -0.0009(4) -0.0022(3) 0.0187(4)
O1 0.036(2) 0.046(2) 0.0290(18) 0.0057(16) 0.0050(15) 0.0061(15)
O2 0.055(2) 0.036(2) 0.044(2) -0.0095(18) 0.0009(18) 0.0021(17)
Si1 0.0296(7) 0.0298(7) 0.0260(7) 0.0049(6) 0.0028(5) 0.0028(5)
Si2 0.0308(7) 0.0350(8) 0.0285(7) -0.0004(6) 0.0032(6) 0.0046(6)

loop_
_atom_type_symbol
_atom_type_description
_atom_type_scat_dispersion_real
_atom_type_scat_dispersion_imag
_atom_type_scat_source
C C 0.0033 0.0016 'International Tables Vol C Tables 4.2.6.8 and 6.1.1.4'
H H 0.0000 0.0000 'International Tables Vol C Tables 4.2.6.8 and 6.1.1.4'
O O 0.0106 0.0060 'International Tables Vol C Tables 4.2.6.8 and 6.1.1.4'
Si Si 0.0817 0.0704 'International Tables Vol C Tables 4.2.6.8 and 6.1.1.4'
Fe Fe 0.3463 0.8444 'International Tables Vol C Tables 4.2.6.8 and 6.1.1.4'

loop_
_geom_angle_atom_site_label_1
_geom_angle_atom_site_label_2
_geom_angle_atom_site_label_3
_geom_angle
C5 C1 C2 105.0(5)
C5 C1 Si1 129.6(4)
C2 C1 Si1 125.3(4)
C5 C1 Fe1 69.3(3)
C2 C1 Fe1 67.9(3)
Si1 C1 Fe1 128.6(3)
C3 C2 C1 109.0(5)
C3 C2 Fe1 70.5(3)
C1 C2 Fe1 70.5(3)
C3 C2 H2 125.5
C1 C2 H2 125.5
Fe1 C2 H2 125.1
C2 C3 C4 108.6(5)
C2 C3 Fe1 69.5(3)
C4 C3 Fe1 69.7(3)
C2 C3 H3 125.7
C4 C3 H3 125.7
Fe1 C3 H3 126.7
C3 C4 C5 108.2(5)
C3 C4 Fe1 70.2(4)
C5 C4 Fe1 70.4(3)
C3 C4 H4 125.9
C5 C4 H4 125.9
Fe1 C4 H4 125.1
C4 C5 C1 109.1(5)
C4 C5 Fe1 69.1(3)
C1 C5 Fe1 70.2(3)
C4 C5 H5 125.4
C1 C5 H5 125.4
Fe1 C5 H5 126.8
C10 C6 C7 106.0(7)
C10 C6 Fe1 70.1(4)
C7 C6 Fe1 69.0(4)
C10 C6 H6 127.0
C7 C6 H6 127.0
Fe1 C6 H6 125.5
C8 C7 C6 108.9(7)
C8 C7 Fe1 71.8(4)
C6 C7 Fe1 70.0(4)
C8 C7 H7 125.6
C6 C7 H7 125.6
Fe1 C7 H7 124.3
C7 C8 C9 107.7(7)
C7 C8 Fe1 69.3(4)
C9 C8 Fe1 69.5(4)
C7 C8 H8 126.1
C9 C8 H8 126.1
Fe1 C8 H8 126.7
C8 C9 C10 109.3(7)
C8 C9 Fe1 71.4(4)
C10 C9 Fe1 70.3(4)
C8 C9 H9 125.3
C10 C9 H9 125.3
Fe1 C9 H9 124.5
C6 C10 C9 108.1(7)
C6 C10 Fe1 70.2(4)
C9 C10 Fe1 69.9(4)
C6 C10 H10 126.0
C9 C10 H10 126.0
Fe1 C10 H10 125.5
C12 C11 C15 105.1(4)
C12 C11 Si1 129.3(4)
C15 C11 Si1 125.6(4)
C12 C11 Fe2 69.3(3)
C15 C11 Fe2 68.5(3)
Si1 C11 Fe2 128.7(2)
C13 C12 C11 109.4(5)
C13 C12 Fe2 70.0(3)
C11 C12 Fe2 70.0(3)
C13 C12 H12 125.3
C11 C12 H12 125.3
Fe2 C12 H12 126.3
C14 C13 C12 107.8(5)
C14 C13 Fe2 69.8(4)
C12 C13 Fe2 69.6(3)
C14 C13 H13 126.1
C12 C13 H13 126.1
Fe2 C13 H13 126.2
C13 C14 C15 107.9(5)
C13 C14 Fe2 70.2(4)
C15 C14 Fe2 69.1(3)
C13 C14 H14 126.1
C15 C14 H14 126.1
Fe2 C14 H14 126.2
C14 C15 C11 109.8(5)
C14 C15 Fe2 70.5(3)
C11 C15 Fe2 70.5(3)
C14 C15 H15 125.1
C11 C15 H15 125.1
Fe2 C15 H15 125.5
C20 C16 C17 109.2(6)
C20 C16 Fe2 69.7(4)
C17 C16 Fe2 70.7(3)
C20 C16 H16 125.4
C17 C16 H16 125.4
Fe2 C16 H16 125.8
C16 C17 C18 108.1(6)
C16 C17 Fe2 69.6(3)
C18 C17 Fe2 69.3(4)
C16 C17 H17 125.9
C18 C17 H17 125.9
Fe2 C17 H17 126.7
C17 C18 C19 106.8(6)
C17 C18 Fe2 70.9(3)
C19 C18 Fe2 68.7(4)
C17 C18 H18 126.6
C19 C18 H18 126.6
Fe2 C18 H18 125.4
C20 C19 C18 108.1(6)
C20 C19 Fe2 70.3(4)
C18 C19 Fe2 70.5(4)
C20 C19 H19 125.9
C18 C19 H19 125.9
Fe2 C19 H19 124.9
C16 C20 C19 107.8(6)
C16 C20 Fe2 71.0(3)
C19 C20 Fe2 69.2(4)
C16 C20 H20 126.1
C19 C20 H20 126.1
Fe2 C20 H20 125.3
C22 C21 C25 105.6(4)
C22 C21 Si1 125.2(4)
C25 C21 Si1 129.2(4)
C22 C21 Fe3 68.1(3)
C25 C21 Fe3 68.6(3)
Si1 C21 Fe3 129.3(3)
C23 C22 C21 110.2(5)
C23 C22 Fe3 69.9(3)
C21 C22 Fe3 70.9(3)
C23 C22 H22 124.9
C21 C22 H22 124.9
Fe3 C22 H22 125.9
C24 C23 C22 107.5(5)
C24 C23 Fe3 70.0(3)
C22 C23 Fe3 69.5(3)
C24 C23 H23 126.3
C22 C23 H23 126.3
Fe3 C23 H23 125.9
C23 C24 C25 109.1(5)
C23 C24 Fe3 69.7(3)
C25 C24 Fe3 69.7(3)
C23 C24 H24 125.5
C25 C24 H24 125.5
Fe3 C24 H24 126.8
C24 C25 C21 107.7(5)
C24 C25 Fe3 69.2(3)
C21 C25 Fe3 70.2(3)
C24 C25 H25 126.1
C21 C25 H25 126.1
Fe3 C25 H25 126.1
C27 C26 C30 107.3(7)
C27 C26 Fe3 71.2(4)
C30 C26 Fe3 68.0(4)
C27 C26 H26 126.3
C30 C26 H26 126.3
Fe3 C26 H26 126.0
C26 C27 C28 109.9(7)
C26 C27 Fe3 69.8(4)
C28 C27 Fe3 70.6(4)
C26 C27 H27 125.1
C28 C27 H27 125.1
Fe3 C27 H27 126.1
C27 C28 C29 109.3(7)
C27 C28 Fe3 70.2(4)
C29 C28 Fe3 69.2(4)
C27 C28 H28 125.4
C29 C28 H28 125.4
Fe3 C28 H28 126.8
C28 C29 C30 107.7(7)
C28 C29 Fe3 71.3(4)
C30 C29 Fe3 68.5(4)
C28 C29 H29 126.1
C30 C29 H29 126.1
Fe3 C29 H29 125.6
C29 C30 C26 105.8(7)
C29 C30 Fe3 70.1(4)
C26 C30 Fe3 69.9(4)
C29 C30 H30 127.1
C26 C30 H30 127.1
Fe3 C30 H30 124.6
C35 C31 C32 105.1(5)
C35 C31 Si2 125.7(4)
C32 C31 Si2 129.2(4)
C35 C31 Fe4 68.6(3)
C32 C31 Fe4 68.9(3)
Si2 C31 Fe4 127.9(3)
C33 C32 C31 109.1(5)
C33 C32 Fe4 70.5(3)
C31 C32 Fe4 69.7(3)
C33 C32 H32 125.5
C31 C32 H32 125.5
Fe4 C32 H32 125.9
C34 C33 C32 108.5(5)
C34 C33 Fe4 69.8(3)
C32 C33 Fe4 68.9(3)
C34 C33 H33 125.7
C32 C33 H33 125.7
Fe4 C33 H33 127.2
C33 C34 C35 108.1(5)
C33 C34 Fe4 70.5(3)
C35 C34 Fe4 68.7(3)
C33 C34 H34 126.0
C35 C34 H34 126.0
Fe4 C34 H34 126.4
C34 C35 C31 109.3(5)
C34 C35 Fe4 70.4(3)
C31 C35 Fe4 70.1(3)
C34 C35 H35 125.4
C31 C35 H35 125.4
Fe4 C35 H35 125.8
C40 C36 C37 110.0(7)
C40 C36 Fe4 70.2(4)
C37 C36 Fe4 71.3(4)
C40 C36 H36 125.0
C37 C36 H36 125.0
Fe4 C36 H36 125.1
C36 C37 C38 107.6(7)
C36 C37 Fe4 69.2(4)
C38 C37 Fe4 69.7(4)
C36 C37 H37 126.2
C38 C37 H37 126.2
Fe4 C37 H37 126.4
C37 C38 C39 107.4(7)
C37 C38 Fe4 70.6(4)
C39 C38 Fe4 69.0(4)
C37 C38 H38 126.3
C39 C38 H38 126.3
Fe4 C38 H38 125.6
C40 C39 C38 108.1(7)
C40 C39 Fe4 70.0(4)
C38 C39 Fe4 70.3(4)
C40 C39 H39 126.0
C38 C39 H39 126.0
Fe4 C39 H39 125.3
C36 C40 C39 106.9(7)
C36 C40 Fe4 70.1(4)
C39 C40 Fe4 69.8(4)
C36 C40 H40 126.5
C39 C40 H40 126.5
Fe4 C40 H40 125.3
C42 C41 C45 104.5(4)
C42 C41 Si2 126.1(4)
C45 C41 Si2 129.1(4)
C42 C41 Fe5 68.1(3)
C45 C41 Fe5 67.9(3)
Si2 C41 Fe5 133.3(3)
C43 C42 C41 109.6(5)
C43 C42 Fe5 69.8(3)
C41 C42 Fe5 70.9(3)
C43 C42 H42 125.2
C41 C42 H42 125.2
Fe5 C42 H42 125.7
C44 C43 C42 108.5(5)
C44 C43 Fe5 69.8(4)
C42 C43 Fe5 69.6(3)
C44 C43 H43 125.7
C42 C43 H43 125.7
Fe5 C43 H43 126.5
C43 C44 C45 108.0(5)
C43 C44 Fe5 70.1(4)
C45 C44 Fe5 69.6(3)
C43 C44 H44 126.0
C45 C44 H44 126.0
Fe5 C44 H44 125.8
C44 C45 C41 109.3(5)
C44 C45 Fe5 69.5(3)
C41 C45 Fe5 70.7(3)
C44 C45 H45 125.3
C41 C45 H45 125.3
Fe5 C45 H45 126.0
C47 C46 C50 106.8(7)
C47 C46 Fe5 69.4(4)
C50 C46 Fe5 70.6(4)
C47 C46 H46 126.6
C50 C46 H46 126.6
Fe5 C46 H46 125.0
C48 C47 C46 108.7(8)
C48 C47 Fe5 70.4(5)
C46 C47 Fe5 70.3(4)
C48 C47 H47 125.7
C46 C47 H47 125.7
Fe5 C47 H47 125.2
C49 C48 C47 108.6(8)
C49 C48 Fe5 70.5(5)
C47 C48 Fe5 69.5(4)
C49 C48 H48 125.7
C47 C48 H48 125.7
Fe5 C48 H48 125.8
C48 C49 C50 107.8(8)
C48 C49 Fe5 70.0(4)
C50 C49 Fe5 70.4(4)
C48 C49 H49 126.1
C50 C49 H49 126.1
Fe5 C49 H49 125.1
C49 C50 C46 108.1(8)
C49 C50 Fe5 69.5(4)
C46 C50 Fe5 69.2(4)
C49 C50 H50 125.9
C46 C50 H50 125.9
Fe5 C50 H50 127.0
C52 C51 O2 123.9(7)
C52 C51 H51 118.0
O2 C51 H51 118.0
C51 C52 H52A 120.0
C51 C52 H52B 120.0
H52A C52 H52B 120.0
C7 Fe1 C2 108.2(3)
C7 Fe1 C9 65.8(3)
C2 Fe1 C9 154.6(3)
C7 Fe1 C4 158.1(4)
C2 Fe1 C4 67.8(3)
C9 Fe1 C4 108.0(3)
C7 Fe1 C10 67.0(3)
C2 Fe1 C10 163.3(3)
C9 Fe1 C10 39.8(3)
C4 Fe1 C10 122.8(3)
C7 Fe1 C6 41.0(4)
C2 Fe1 C6 126.3(3)
C9 Fe1 C6 66.7(3)
C4 Fe1 C6 158.3(4)
C10 Fe1 C6 39.6(3)
C7 Fe1 C3 123.1(4)
C2 Fe1 C3 40.1(2)
C9 Fe1 C3 120.5(3)
C4 Fe1 C3 40.1(3)
C10 Fe1 C3 156.2(3)
C6 Fe1 C3 161.2(4)
C7 Fe1 C5 160.0(4)
C2 Fe1 C5 68.1(2)
C9 Fe1 C5 126.0(3)
C4 Fe1 C5 40.5(2)
C10 Fe1 C5 110.6(3)
C6 Fe1 C5 124.2(3)
C3 Fe1 C5 67.6(2)
C7 Fe1 C8 39.0(3)
C2 Fe1 C8 120.6(3)
C9 Fe1 C8 39.1(3)
C4 Fe1 C8 123.0(3)
C10 Fe1 C8 66.5(3)
C6 Fe1 C8 67.2(3)
C3 Fe1 C8 106.6(3)
C5 Fe1 C8 160.2(3)
C7 Fe1 C1 123.6(3)
C2 Fe1 C1 41.6(2)
C9 Fe1 C1 162.5(3)
C4 Fe1 C1 68.7(2)
C10 Fe1 C1 126.5(3)
C6 Fe1 C1 109.6(3)
C3 Fe1 C1 68.8(2)
C5 Fe1 C1 40.51(19)
C8 Fe1 C1 157.2(3)
C19 Fe2 C15 118.5(3)
C19 Fe2 C20 40.5(3)
C15 Fe2 C20 106.7(3)
C19 Fe2 C14 105.7(3)
C15 Fe2 C14 40.4(2)
C20 Fe2 C14 123.8(3)
C19 Fe2 C12 162.7(3)
C15 Fe2 C12 67.7(2)
C20 Fe2 C12 156.5(3)
C14 Fe2 C12 67.7(2)
C19 Fe2 C18 40.8(3)
C15 Fe2 C18 153.9(3)
C20 Fe2 C18 68.1(3)
C14 Fe2 C18 119.7(3)
C12 Fe2 C18 127.1(3)
C19 Fe2 C13 124.4(3)
C15 Fe2 C13 67.7(2)
C20 Fe2 C13 160.6(3)
C14 Fe2 C13 40.0(3)
C12 Fe2 C13 40.5(2)
C18 Fe2 C13 108.3(3)
C19 Fe2 C11 153.9(3)
C15 Fe2 C11 41.0(2)
C20 Fe2 C11 119.9(3)
C14 Fe2 C11 68.9(2)
C12 Fe2 C11 40.8(2)
C18 Fe2 C11 164.1(3)
C13 Fe2 C11 68.9(2)
C19 Fe2 C16 66.9(3)
C15 Fe2 C16 126.0(2)
C20 Fe2 C16 39.3(3)
C14 Fe2 C16 160.9(3)
C12 Fe2 C16 124.3(2)
C18 Fe2 C16 67.1(3)
C13 Fe2 C16 158.6(3)
C11 Fe2 C16 109.4(2)
C19 Fe2 C17 67.2(3)
C15 Fe2 C17 163.6(2)
C20 Fe2 C17 66.9(3)
C14 Fe2 C17 155.8(3)
C12 Fe2 C17 111.8(2)
C18 Fe2 C17 39.8(3)
C13 Fe2 C17 123.4(3)
C11 Fe2 C17 127.7(2)
C16 Fe2 C17 39.7(2)
C30 Fe3 C29 41.4(3)
C30 Fe3 C22 167.1(4)
C29 Fe3 C22 149.9(3)
C30 Fe3 C26 42.1(3)
C29 Fe3 C26 68.8(3)
C22 Fe3 C26 127.3(3)
C30 Fe3 C23 151.7(4)
C29 Fe3 C23 115.9(3)
C22 Fe3 C23 40.6(2)
C26 Fe3 C23 162.4(4)
C30 Fe3 C24 119.7(4)
C29 Fe3 C24 107.0(3)
C22 Fe3 C24 67.9(2)
C26 Fe3 C24 157.0(3)
C23 Fe3 C24 40.3(2)
C30 Fe3 C25 109.4(3)
C29 Fe3 C25 128.1(3)
C22 Fe3 C25 68.7(2)
C26 Fe3 C25 122.7(3)
C23 Fe3 C25 69.1(2)
C24 Fe3 C25 41.1(2)
C30 Fe3 C27 68.0(3)
C29 Fe3 C27 66.8(3)
C22 Fe3 C27 108.3(3)
C26 Fe3 C27 39.1(3)
C23 Fe3 C27 125.1(3)
C24 Fe3 C27 161.7(3)
C25 Fe3 C27 155.9(2)
C30 Fe3 C28 67.8(3)
C29 Fe3 C28 39.5(3)
C22 Fe3 C28 117.7(3)
C26 Fe3 C28 66.6(3)
C23 Fe3 C28 105.6(3)
C24 Fe3 C28 125.3(3)
C25 Fe3 C28 164.0(3)
C27 Fe3 C28 39.2(3)
C30 Fe3 C21 129.1(3)
C29 Fe3 C21 167.3(3)
C22 Fe3 C21 41.1(2)
C26 Fe3 C21 109.8(2)
C23 Fe3 C21 69.4(2)
C24 Fe3 C21 69.1(2)
C25 Fe3 C21 41.24(19)
C27 Fe3 C21 120.6(2)
C28 Fe3 C21 152.6(3)
C39 Fe4 C36 66.7(3)
C39 Fe4 C40 40.2(4)
C36 Fe4 C40 39.7(3)
C39 Fe4 C35 123.4(3)
C36 Fe4 C35 119.8(3)
C40 Fe4 C35 105.4(3)
C39 Fe4 C38 40.6(3)
C36 Fe4 C38 66.6(3)
C40 Fe4 C38 67.8(3)
C35 Fe4 C38 161.7(3)
C39 Fe4 C32 158.0(4)
C36 Fe4 C32 126.3(3)
C40 Fe4 C32 161.0(4)
C35 Fe4 C32 68.6(2)
C38 Fe4 C32 123.3(3)
C39 Fe4 C37 67.2(3)
C36 Fe4 C37 39.5(3)
C40 Fe4 C37 67.2(3)
C35 Fe4 C37 155.3(3)
C38 Fe4 C37 39.6(3)
C32 Fe4 C37 110.3(2)
C39 Fe4 C31 159.4(4)
C36 Fe4 C31 106.6(3)
C40 Fe4 C31 122.2(3)
C35 Fe4 C31 41.3(2)
C38 Fe4 C31 156.8(3)
C32 Fe4 C31 41.4(2)
C37 Fe4 C31 121.0(2)
C39 Fe4 C34 107.7(3)
C36 Fe4 C34 154.9(3)
C40 Fe4 C34 120.0(4)
C35 Fe4 C34 40.9(2)
C38 Fe4 C34 126.3(3)
C32 Fe4 C34 68.0(2)
C37 Fe4 C34 163.4(3)
C31 Fe4 C34 69.5(2)
C39 Fe4 C33 122.5(4)
C36 Fe4 C33 164.0(3)
C40 Fe4 C33 155.6(4)
C35 Fe4 C33 68.0(2)
C38 Fe4 C33 110.7(3)
C32 Fe4 C33 40.6(2)
C37 Fe4 C33 128.3(3)
C31 Fe4 C33 69.2(2)
C34 Fe4 C33 39.7(2)
C47 Fe5 C44 156.6(4)
C47 Fe5 C42 111.0(3)
C44 Fe5 C42 68.2(2)
C47 Fe5 C45 162.3(4)
C44 Fe5 C45 40.8(2)
C42 Fe5 C45 68.3(2)
C47 Fe5 C43 123.7(3)
C44 Fe5 C43 40.1(3)
C42 Fe5 C43 40.6(2)
C45 Fe5 C43 68.0(2)
C47 Fe5 C46 40.3(3)
C44 Fe5 C46 159.1(4)
C42 Fe5 C46 125.7(3)
C45 Fe5 C46 124.8(3)
C43 Fe5 C46 160.5(4)
C47 Fe5 C48 40.1(4)
C44 Fe5 C48 119.7(3)
C42 Fe5 C48 124.9(3)
C45 Fe5 C48 155.2(4)
C43 Fe5 C48 107.2(3)
C46 Fe5 C48 67.7(3)
C47 Fe5 C49 67.2(4)
C44 Fe5 C49 104.6(3)
C42 Fe5 C49 158.3(3)
C45 Fe5 C49 120.4(3)
C43 Fe5 C49 120.9(3)
C46 Fe5 C49 67.9(3)
C48 Fe5 C49 39.5(4)
C47 Fe5 C50 67.0(4)
C44 Fe5 C50 121.7(3)
C42 Fe5 C50 160.9(3)
C45 Fe5 C50 107.6(3)
C43 Fe5 C50 156.9(3)
C46 Fe5 C50 40.3(3)
C48 Fe5 C50 66.8(3)
C49 Fe5 C50 40.2(3)
C47 Fe5 C41 126.3(3)
C44 Fe5 C41 69.5(2)
C42 Fe5 C41 41.0(2)
C45 Fe5 C41 41.3(2)
C43 Fe5 C41 69.1(2)
C46 Fe5 C41 109.6(3)
C48 Fe5 C41 162.0(4)
C49 Fe5 C41 157.7(3)
C50 Fe5 C41 123.5(3)
Si2 O1 Si1 152.9(2)
C51 O2 Si2 128.7(4)
O1 Si1 C21 111.0(2)
O1 Si1 C1 108.8(2)
C21 Si1 C1 107.7(2)
O1 Si1 C11 108.2(2)
C21 Si1 C11 109.7(2)
C1 Si1 C11 111.4(2)
O1 Si2 O2 107.35(19)
O1 Si2 C41 107.6(2)
O2 Si2 C41 109.0(2)
O1 Si2 C31 109.4(2)
O2 Si2 C31 110.0(2)
C41 Si2 C31 113.3(2)

loop_
_geom_bond_atom_site_label_1
_geom_bond_atom_site_label_2
_geom_bond_distance
C1 C5 1.425(7)
C1 C2 1.453(7)
C1 Si1 1.851(5)
C1 Fe1 2.065(5)
C2 C3 1.394(8)
C2 Fe1 2.029(5)
C2 H2 0.93
C3 C4 1.397(9)
C3 Fe1 2.041(6)
C3 H3 0.93
C4 C5 1.415(8)
C4 Fe1 2.035(6)
C4 H4 0.93
C5 Fe1 2.052(5)
C5 H5 0.93
C6 C10 1.383(11)
C6 C7 1.425(12)
C6 Fe1 2.040(7)
C6 H6 0.93
C7 C8 1.362(12)
C7 Fe1 2.027(7)
C7 H7 0.93
C8 C9 1.370(10)
C8 Fe1 2.058(7)
C8 H8 0.93
C9 C10 1.385(11)
C9 Fe1 2.033(7)
C9 H9 0.93
C10 Fe1 2.039(6)
C10 H10 0.93
C11 C12 1.427(7)
C11 C15 1.429(7)
C11 Si1 1.860(5)
C11 Fe2 2.055(5)
C12 C13 1.416(8)
C12 Fe2 2.045(5)
C12 H12 0.93
C13 C14 1.402(9)
C13 Fe2 2.050(6)
C13 H13 0.93
C14 C15 1.406(8)
C14 Fe2 2.045(6)
C14 H14 0.93
C15 Fe2 2.027(5)
C15 H15 0.93
C16 C20 1.379(9)
C16 C17 1.401(8)
C16 Fe2 2.057(5)
C16 H16 0.93
C17 C18 1.403(10)
C17 Fe2 2.071(6)
C17 H17 0.93
C18 C19 1.422(11)
C18 Fe2 2.050(6)
C18 H18 0.93
C19 C20 1.407(10)
C19 Fe2 2.026(6)
C19 H19 0.93
C20 Fe2 2.041(6)
C20 H20 0.93
C21 C22 1.434(7)
C21 C25 1.444(7)
C21 Si1 1.851(5)
C21 Fe3 2.061(5)
C22 C23 1.408(8)
C22 Fe3 2.024(5)
C22 H22 0.93
C23 C24 1.401(9)
C23 Fe3 2.030(6)
C23 H23 0.93
C24 C25 1.432(7)
C24 Fe3 2.034(6)
C24 H24 0.93
C25 Fe3 2.040(5)
C25 H25 0.93
C26 C27 1.360(10)
C26 C30 1.446(12)
C26 Fe3 2.024(7)
C26 H26 0.93
C27 C28 1.370(9)
C27 Fe3 2.042(6)
C27 H27 0.93
C28 C29 1.374(11)
C28 Fe3 2.048(6)
C28 H28 0.93
C29 C30 1.422(11)
C29 Fe3 2.021(6)
C29 H29 0.93
C30 Fe3 2.000(6)
C30 H30 0.93
C31 C35 1.437(7)
C31 C32 1.442(7)
C31 Si2 1.842(5)
C31 Fe4 2.045(5)
C32 C33 1.419(8)
C32 Fe4 2.034(5)
C32 H32 0.93
C33 C34 1.394(8)
C33 Fe4 2.056(6)
C33 H33 0.93
C34 C35 1.423(8)
C34 Fe4 2.046(5)
C34 H34 0.93
C35 Fe4 2.025(5)
C35 H35 0.93
C36 C40 1.372(12)
C36 C37 1.374(10)
C36 Fe4 2.018(6)
C36 H36 0.93
C37 C38 1.383(9)
C37 Fe4 2.045(6)
C37 H37 0.93
C38 C39 1.406(11)
C38 Fe4 2.033(6)
C38 H38 0.93
C39 C40 1.388(13)
C39 Fe4 2.016(6)
C39 H39 0.93
C40 Fe4 2.020(7)
C40 H40 0.93
C41 C42 1.435(7)
C41 C45 1.444(7)
C41 Si2 1.830(5)
C41 Fe5 2.065(5)
C42 C43 1.408(8)
C42 Fe5 2.028(5)
C42 H42 0.93
C43 C44 1.390(9)
C43 Fe5 2.031(6)
C43 H43 0.93
C44 C45 1.414(8)
C44 Fe5 2.026(6)
C44 H44 0.93
C45 Fe5 2.028(6)
C45 H45 0.93
C46 C47 1.397(12)
C46 C50 1.407(11)
C46 Fe5 2.035(7)
C46 H46 0.93
C47 C48 1.392(12)
C47 Fe5 2.023(8)
C47 H47 0.93
C48 C49 1.377(13)
C48 Fe5 2.035(7)
C48 H48 0.93
C49 C50 1.406(11)
C49 Fe5 2.041(7)
C49 H49 0.93
C50 Fe5 2.053(7)
C50 H50 0.93
C51 C52 1.291(9)
C51 O2 1.341(7)
C51 H51 0.93
C52 H52A 0.93
C52 H52B 0.93
O1 Si2 1.616(3)
O1 Si1 1.638(3)
O2 Si2 1.652(4)
